data_7000610
loop_
_publ_author_name
'Brice\~no, Alexander'
'Hill, Yennifer'
'Gonz\'alez, Teresa'
'D\'iaz de Delgado, Graciela'

_publ_section_title
;
 Combining hydrogen bonding and metal coordination for controlling
 topochemical [2 + 2] cycloaddition from multi-component assemblies
;
_journal_issue 9
_journal_name_full 'Dalton Transactions'
_journal_page_first 1602
_journal_page_last 1610
_journal_paper_doi 10.1039/b815149k
_journal_year 2009
_chemical_compound_source Synthesis
_chemical_formula_moiety 'C26 H24 Mn N6 O2 S2'
_chemical_formula_sum 'C26 H24 Mn N6 O2 S2'
_chemical_formula_weight 571.57
_chemical_name_systematic
;
?
;
_space_group_IT_number 2
_symmetry_cell_setting triclinic
_symmetry_space_group_name_Hall '-P 1'
_symmetry_space_group_name_H-M 'P -1'
_atom_sites_solution_hydrogens geom
_atom_sites_solution_primary direct
_atom_sites_solution_secondary difmap
_audit_creation_method SHELXL-97
_cell_angle_alpha 89.66(3)
_cell_angle_beta 81.52(2)
_cell_angle_gamma 70.28(2)
_cell_formula_units_Z 1
_cell_length_a 6.9044(16)
_cell_length_b 10.124(3)
_cell_length_c 10.675(4)
_cell_measurement_reflns_used 2808
_cell_measurement_temperature 293(2)
_cell_measurement_theta_max 26.9679
_cell_measurement_theta_min 1.9329
_cell_volume 694.0(4)
_computing_cell_refinement 'CrystalClear (Rigaku/MSC Inc., 2005)'
_computing_data_collection 'CrystalClear (Rigaku/MSC Inc., 2005)'
_computing_data_reduction 'CrystalClear (Rigaku/MSC Inc., 2005)'
_computing_molecular_graphics
;
SHELXLTL-NT V5.1 (Bruker AXS, 1998) and DIAMOND
(Brandenburg, 1998)
;
_computing_publication_material
;
SHELXLTL-NT V5.1 (Bruker AXS, 1998) and PLATON (Spek, 2003).
;
_computing_structure_refinement 'SHELXLTL-NT V5.1 (Bruker AXS, 1998)'
_computing_structure_solution 'SHELXLTL-NT V5.1 (Bruker AXS, 1998)'
_diffrn_ambient_temperature 293(2)
_diffrn_measured_fraction_theta_full 0.968
_diffrn_measured_fraction_theta_max 0.781
_diffrn_measurement_device 'Mercury (2x2 bin mode)'
_diffrn_measurement_device_type 'Rigaku AFC7S Mercury'
_diffrn_measurement_method '\w '
_diffrn_radiation_detector CCD
_diffrn_radiation_monochromator graphite
_diffrn_radiation_source 'Normal-focus sealed tube'
_diffrn_radiation_type MoK\a
_diffrn_radiation_wavelength 0.71070
_diffrn_reflns_av_R_equivalents 0.0317
_diffrn_reflns_av_sigmaI/netI 0.0471
_diffrn_reflns_limit_h_max 6
_diffrn_reflns_limit_h_min -8
_diffrn_reflns_limit_k_max 13
_diffrn_reflns_limit_k_min -13
_diffrn_reflns_limit_l_max 12
_diffrn_reflns_limit_l_min -12
_diffrn_reflns_number 7784
_diffrn_reflns_theta_full 25.00
_diffrn_reflns_theta_max 27.99
_diffrn_reflns_theta_min 1.93
_diffrn_standards_decay_% 0
_diffrn_standards_interval_count 0
_diffrn_standards_interval_time 0
_diffrn_standards_number 0
_exptl_absorpt_coefficient_mu 0.660
_exptl_absorpt_correction_T_max 0.948
_exptl_absorpt_correction_T_min 0.849
_exptl_absorpt_correction_type multi-scan
_exptl_absorpt_process_details 'Jacobson, R. (1998) Private communication'
_exptl_crystal_colour Yellow
_exptl_crystal_density_diffrn 1.368
_exptl_crystal_density_method 'not measured'
_exptl_crystal_description Prism
_exptl_crystal_F_000 295
_exptl_crystal_size_max 0.26
_exptl_crystal_size_mid 0.15
_exptl_crystal_size_min 0.09
_refine_diff_density_max 0.471
_refine_diff_density_min -0.305
_refine_diff_density_rms 0.058
_refine_ls_extinction_coef 0.018(3)
_refine_ls_extinction_expression Fc^*^=kFc[1+0.001xFc^2^\l^3^/sin(2\q)]^-1/4^
_refine_ls_extinction_method SHELXL
_refine_ls_goodness_of_fit_ref 1.134
_refine_ls_hydrogen_treatment constr
_refine_ls_matrix_type full
_refine_ls_number_parameters 170
_refine_ls_number_reflns 2620
_refine_ls_number_restraints 0
_refine_ls_restrained_S_all 1.134
_refine_ls_R_factor_all 0.0673
_refine_ls_R_factor_gt 0.0519
_refine_ls_shift/su_max 0.000
_refine_ls_shift/su_mean 0.000
_refine_ls_structure_factor_coef Fsqd
_refine_ls_weighting_details 'calc w=1/[\s^2^(Fo^2^)+(0.0440P)^2^+0.4764P] where P=(Fo^2^+2Fc^2^)/3'
_refine_ls_weighting_scheme calc
_refine_ls_wR_factor_gt 0.1248
_refine_ls_wR_factor_ref 0.1358
_reflns_number_gt 2103
_reflns_number_total 2620
_reflns_threshold_expression >2sigma(I)
_cod_data_source_file b815149k.txt
_cod_data_source_block shelxle-2
_cod_depositor_comments
;
The following automatic conversions were performed:
'_symmetry_cell_setting' value 'Triclinic' changed to 'triclinic'
according to '/home/saulius/struct/CIF-dictionaries/cif_core.dic'
dictionary named 'cif_core.dic' version 2.4.1 from
2010-06-29.

'_exptl_absorpt_correction_type' value 'Multi Scan' changed
to 'multi-scan' according to
'/home/saulius/struct/CIF-dictionaries/cif_core.dic' dictionary named
'cif_core.dic' version 2.4.1 from 2010-06-29.

Automatic conversion script
Id: cif_fix_enum 1527 2010-12-29 10:47:43Z saulius 
;
_cod_original_sg_symbol_H-M P-1
_cod_database_code 7000610

loop_
_symmetry_equiv_pos_as_xyz
'x, y, z'
'-x, -y, -z'

loop_
_atom_site_label
_atom_site_type_symbol
_atom_site_fract_x
_atom_site_fract_y
_atom_site_fract_z
_atom_site_U_iso_or_equiv
_atom_site_adp_type
_atom_site_occupancy
_atom_site_symmetry_multiplicity
_atom_site_calc_flag
_atom_site_refinement_flags
_atom_site_disorder_assembly
_atom_site_disorder_group
Mn1 Mn 1.0000 0.0000 1.0000 0.0456(3) Uani 1 2 d S . .
S1 S 1.63944(18) -0.19481(14) 0.69946(11) 0.0863(4) Uani 1 1 d . . .
O1 O 0.8181(4) -0.1276(3) 0.9539(2) 0.0695(8) Uani 1 1 d . . .
H2W1 H 0.7933 -0.1365 0.8794 0.083 Uiso 1 1 d R . .
H1W1 H 0.7773 -0.1752 1.0112 0.083 Uiso 1 1 d R . .
N1 N 1.2711(5) -0.1340(3) 0.8692(3) 0.0685(9) Uani 1 1 d . . .
N2 N 0.9054(4) 0.1391(3) 0.8341(3) 0.0490(7) Uani 1 1 d . . .
N3 N 0.6901(4) 0.7162(3) 0.1360(3) 0.0536(7) Uani 1 1 d . . .
C1 C 0.7972(5) 0.4064(4) 0.4179(3) 0.0562(9) Uani 1 1 d . . .
H1 H 0.8381 0.3133 0.3883 0.067 Uiso 1 1 calc R . .
C2 C 0.7813(5) 0.4300(4) 0.5384(3) 0.0547(9) Uani 1 1 d . . .
H2 H 0.7373 0.5238 0.5662 0.066 Uiso 1 1 calc R . .
C3 C 0.8247(5) 0.3259(4) 0.6374(3) 0.0498(8) Uani 1 1 d . . .
C4 C 0.7769(5) 0.3720(4) 0.7627(3) 0.0512(8) Uani 1 1 d . . .
H3 H 0.7177 0.4676 0.7842 0.061 Uiso 1 1 calc R . .
C5 C 0.8160(5) 0.2777(4) 0.8559(3) 0.0526(8) Uani 1 1 d . . .
H4 H 0.7781 0.3123 0.9398 0.063 Uiso 1 1 calc R . .
C6 C 0.9536(6) 0.0934(4) 0.7127(3) 0.0592(9) Uani 1 1 d . . .
H5 H 1.0166 -0.0026 0.6940 0.071 Uiso 1 1 calc R . .
C7 C 0.9142(6) 0.1819(4) 0.6133(3) 0.0638(10) Uani 1 1 d . . .
H6 H 0.9477 0.1449 0.5303 0.077 Uiso 1 1 calc R . .
C8 C 0.7553(5) 0.5161(4) 0.3234(3) 0.0479(8) Uani 1 1 d . . .
C9 C 0.7927(5) 0.4772(4) 0.1957(3) 0.0548(9) Uani 1 1 d . . .
H7 H 0.8400 0.3828 0.1695 0.066 Uiso 1 1 calc R . .
C10 C 0.7597(6) 0.5786(4) 0.1081(3) 0.0600(9) Uani 1 1 d . . .
H8 H 0.7879 0.5492 0.0229 0.072 Uiso 1 1 calc R . .
C11 C 0.6485(5) 0.7547(4) 0.2591(3) 0.0509(8) Uani 1 1 d . . .
H9 H 0.5974 0.8501 0.2820 0.061 Uiso 1 1 calc R . .
C12 C 0.6777(5) 0.6597(4) 0.3548(3) 0.0511(8) Uani 1 1 d . . .
H10 H 0.6455 0.6917 0.4394 0.061 Uiso 1 1 calc R . .
C13 C 1.4228(6) -0.1604(3) 0.7988(3) 0.0526(9) Uani 1 1 d . . .

loop_
_atom_site_aniso_label
_atom_site_aniso_U_11
_atom_site_aniso_U_22
_atom_site_aniso_U_33
_atom_site_aniso_U_23
_atom_site_aniso_U_13
_atom_site_aniso_U_12
Mn1 0.0564(5) 0.0439(4) 0.0409(4) 0.0126(3) -0.0120(3) -0.0210(3)
S1 0.0785(7) 0.1107(10) 0.0657(7) -0.0330(7) 0.0099(6) -0.0351(7)
O1 0.104(2) 0.0860(19) 0.0498(15) 0.0290(13) -0.0295(14) -0.0651(17)
N1 0.068(2) 0.068(2) 0.062(2) 0.0113(17) -0.0033(17) -0.0170(17)
N2 0.0587(16) 0.0471(17) 0.0471(16) 0.0128(13) -0.0170(13) -0.0222(13)
N3 0.0647(18) 0.0536(18) 0.0496(18) 0.0177(14) -0.0140(14) -0.0272(15)
C1 0.057(2) 0.058(2) 0.055(2) 0.0129(18) -0.0110(17) -0.0213(17)
C2 0.057(2) 0.054(2) 0.057(2) 0.0111(18) -0.0140(17) -0.0217(17)
C3 0.0493(18) 0.051(2) 0.055(2) 0.0203(17) -0.0175(16) -0.0205(16)
C4 0.058(2) 0.046(2) 0.052(2) 0.0116(16) -0.0141(16) -0.0177(16)
C5 0.060(2) 0.051(2) 0.048(2) 0.0077(16) -0.0134(16) -0.0182(17)
C6 0.085(3) 0.046(2) 0.048(2) 0.0078(17) -0.0184(19) -0.0205(19)
C7 0.092(3) 0.065(3) 0.0391(19) 0.0099(18) -0.0184(19) -0.029(2)
C8 0.0463(18) 0.050(2) 0.051(2) 0.0148(16) -0.0099(15) -0.0199(15)
C9 0.064(2) 0.046(2) 0.054(2) 0.0077(17) -0.0091(17) -0.0182(17)
C10 0.076(2) 0.064(3) 0.042(2) 0.0100(18) -0.0108(17) -0.026(2)
C11 0.057(2) 0.0435(19) 0.056(2) 0.0109(17) -0.0114(16) -0.0209(16)
C12 0.056(2) 0.061(2) 0.0395(18) 0.0083(16) -0.0077(15) -0.0234(17)
C13 0.069(2) 0.042(2) 0.045(2) 0.0019(16) -0.0146(17) -0.0146(17)

loop_
_atom_type_symbol
_atom_type_description
_atom_type_scat_dispersion_real
_atom_type_scat_dispersion_imag
_atom_type_scat_source
C C 0.0033 0.0016 'International Tables Vol C Tables 4.2.6.8 and 6.1.1.4'
H H 0.0000 0.0000 'International Tables Vol C Tables 4.2.6.8 and 6.1.1.4'
Mn Mn 0.3368 0.7283 'International Tables Vol C Tables 4.2.6.8 and 6.1.1.4'
N N 0.0061 0.0033 'International Tables Vol C Tables 4.2.6.8 and 6.1.1.4'
S S 0.1246 0.1234 'International Tables Vol C Tables 4.2.6.8 and 6.1.1.4'
O O 0.0106 0.0060 'International Tables Vol C Tables 4.2.6.8 and 6.1.1.4'

loop_
_geom_angle_atom_site_label_1
_geom_angle_atom_site_label_2
_geom_angle_atom_site_label_3
_geom_angle
_geom_angle_site_symmetry_1
_geom_angle_site_symmetry_3
_geom_angle_publ_flag
O1 Mn1 O1 180.00(9) . 2_757 ?
O1 Mn1 N1 90.16(12) . . ?
O1 Mn1 N1 89.84(12) 2_757 . ?
O1 Mn1 N1 89.84(12) . 2_757 ?
O1 Mn1 N1 90.16(12) 2_757 2_757 ?
N1 Mn1 N1 180.000(1) . 2_757 ?
O1 Mn1 N2 89.37(9) . 2_757 ?
O1 Mn1 N2 90.63(9) 2_757 2_757 ?
N1 Mn1 N2 92.01(11) . 2_757 ?
N1 Mn1 N2 87.99(11) 2_757 2_757 ?
O1 Mn1 N2 90.63(9) . . ?
O1 Mn1 N2 89.37(9) 2_757 . ?
N1 Mn1 N2 87.99(11) . . ?
N1 Mn1 N2 92.01(11) 2_757 . ?
N2 Mn1 N2 180.000(1) 2_757 . ?
Mn1 O1 H2W1 122.7 . . ?
Mn1 O1 H1W1 119.3 . . ?
H2W1 O1 H1W1 118.0 . . ?
C13 N1 Mn1 156.3(3) . . ?
C6 N2 C5 116.2(3) . . ?
C6 N2 Mn1 124.3(2) . . ?
C5 N2 Mn1 119.2(2) . . ?
C10 N3 C11 116.1(3) . . ?
C2 C1 C8 125.0(4) . . ?
C2 C1 H1 117.5 . . ?
C8 C1 H1 117.5 . . ?
C1 C2 C3 127.8(4) . . ?
C1 C2 H2 116.1 . . ?
C3 C2 H2 116.1 . . ?
C4 C3 C7 116.3(3) . . ?
C4 C3 C2 119.2(3) . . ?
C7 C3 C2 124.4(3) . . ?
C5 C4 C3 120.2(3) . . ?
C5 C4 H3 119.9 . . ?
C3 C4 H3 119.9 . . ?
N2 C5 C4 124.0(3) . . ?
N2 C5 H4 118.0 . . ?
C4 C5 H4 118.0 . . ?
N2 C6 C7 123.1(3) . . ?
N2 C6 H5 118.4 . . ?
C7 C6 H5 118.4 . . ?
C6 C7 C3 120.0(3) . . ?
C6 C7 H6 120.0 . . ?
C3 C7 H6 120.0 . . ?
C9 C8 C12 116.5(3) . . ?
C9 C8 C1 119.6(3) . . ?
C12 C8 C1 123.8(3) . . ?
C10 C9 C8 119.7(3) . . ?
C10 C9 H7 120.2 . . ?
C8 C9 H7 120.2 . . ?
N3 C10 C9 124.7(3) . . ?
N3 C10 H8 117.7 . . ?
C9 C10 H8 117.7 . . ?
N3 C11 C12 123.4(3) . . ?
N3 C11 H9 118.3 . . ?
C12 C11 H9 118.3 . . ?
C11 C12 C8 119.6(3) . . ?
C11 C12 H10 120.2 . . ?
C8 C12 H10 120.2 . . ?
N1 C13 S1 178.8(3) . . ?

loop_
_geom_bond_atom_site_label_1
_geom_bond_atom_site_label_2
_geom_bond_distance
_geom_bond_site_symmetry_2
_geom_bond_publ_flag
Mn1 O1 2.185(2) . ?
Mn1 O1 2.185(2) 2_757 ?
Mn1 N1 2.198(3) . ?
Mn1 N1 2.198(3) 2_757 ?
Mn1 N2 2.289(3) 2_757 ?
Mn1 N2 2.289(3) . ?
S1 C13 1.633(4) . ?
O1 H2W1 0.8502 . ?
O1 H1W1 0.8501 . ?
N1 C13 1.147(4) . ?
N2 C6 1.334(4) . ?
N2 C5 1.335(4) . ?
N3 C10 1.331(4) . ?
N3 C11 1.335(4) . ?
C1 C2 1.291(5) . ?
C1 C8 1.480(5) . ?
C1 H1 0.9300 . ?
C2 C3 1.478(5) . ?
C2 H2 0.9300 . ?
C3 C4 1.375(5) . ?
C3 C7 1.387(5) . ?
C4 C5 1.366(4) . ?
C4 H3 0.9300 . ?
C5 H4 0.9300 . ?
C6 C7 1.383(5) . ?
C6 H5 0.9300 . ?
C7 H6 0.9300 . ?
C8 C9 1.384(5) . ?
C8 C12 1.393(5) . ?
C9 C10 1.369(5) . ?
C9 H7 0.9300 . ?
C10 H8 0.9300 . ?
C11 C12 1.388(4) . ?
C11 H9 0.9300 . ?
C12 H10 0.9300 . ?
